data_4307290
loop_
_publ_author_name
'Crystal A. Merrill'
'Anthony K. Cheetham'

_publ_section_title
;
Inorganic-Organic Framework Structures; M(II) Ethylenediphosphonates (M =
Co, Ni, Mn) and a Mn(II) Ethylenediphosphonato-phenanthroline
;
_journal_name_full 'Inorganic Chemistry'
_journal_page_first 278
_journal_page_last 284
_journal_paper_doi 10.1021/ic0618302
_journal_volume 46
_journal_year 2007
_chemical_formula_moiety '(C12H8N2) Mn (HO3PCH2CH2PO3H) 2(H2O)'
_chemical_formula_sum 'C14 H18 Mn N2 O8 P2'
_chemical_formula_weight 459.18
_chemical_name_systematic
; 
 ? 
;
_space_group_IT_number 15
_symmetry_cell_setting monoclinic
_symmetry_space_group_name_Hall '-C 2yc'
_symmetry_space_group_name_H-M 'C 1 2/c 1'
_atom_sites_solution_hydrogens difmap
_atom_sites_solution_primary direct
_atom_sites_solution_secondary difmap
_audit_creation_method SHELXL-97
_cell_angle_alpha 90.00
_cell_angle_beta 108.78(3)
_cell_angle_gamma 90.00
_cell_formula_units_Z 4
_cell_length_a 12.173(2)
_cell_length_b 15.393(3)
_cell_length_c 9.867(2)
_cell_measurement_temperature 293(2)
_cell_volume 1750.4(6)
_computing_cell_refinement 'Bruker SMART'
_computing_data_collection 'Bruker SMART'
_computing_data_reduction 'Bruker SAINT'
_computing_molecular_graphics 'Crystal Impact Diamond 3.0b'
_computing_publication_material 'Bruker SHELXS-97 (Sheldrick, 1997)'
_computing_structure_refinement 'Bruker SHELXS-97 (Sheldrick, 1997)'
_computing_structure_solution 'Bruker SHELXS-97 (Sheldrick, 1997)'
_diffrn_ambient_temperature 293(2)
_diffrn_measured_fraction_theta_full 0.995
_diffrn_measured_fraction_theta_max 0.995
_diffrn_measurement_device_type 'Bruker P4'
_diffrn_measurement_method '\w scans'
_diffrn_radiation_monochromator graphite
_diffrn_radiation_source 'fine-focus sealed tube'
_diffrn_radiation_type MoK\a
_diffrn_radiation_wavelength 0.71073
_diffrn_reflns_av_R_equivalents 0.0323
_diffrn_reflns_av_sigmaI/netI 0.0271
_diffrn_reflns_limit_h_max 13
_diffrn_reflns_limit_h_min -13
_diffrn_reflns_limit_k_max 17
_diffrn_reflns_limit_k_min -17
_diffrn_reflns_limit_l_max 10
_diffrn_reflns_limit_l_min -10
_diffrn_reflns_number 5276
_diffrn_reflns_theta_full 23.37
_diffrn_reflns_theta_max 23.37
_diffrn_reflns_theta_min 2.21
_exptl_absorpt_coefficient_mu 0.985
_exptl_absorpt_correction_type empirical
_exptl_absorpt_process_details 'Sheldrick, G. M. SADABS User Guide; Univ Gottingen: Gottingen, Germany, 1995'
_exptl_crystal_colour colorless
_exptl_crystal_density_diffrn 1.742
_exptl_crystal_density_meas 1.740
_exptl_crystal_density_method 'not measured'
_exptl_crystal_F_000 940
_exptl_crystal_size_max 0.930
_exptl_crystal_size_mid 0.200
_exptl_crystal_size_min 0.130
_refine_diff_density_max 0.321
_refine_diff_density_min -0.298
_refine_diff_density_rms 0.054
_refine_ls_extinction_method none
_refine_ls_goodness_of_fit_ref 1.072
_refine_ls_hydrogen_treatment mixed
_refine_ls_matrix_type full
_refine_ls_number_parameters 159
_refine_ls_number_reflns 1266
_refine_ls_number_restraints 6
_refine_ls_restrained_S_all 1.073
_refine_ls_R_factor_all 0.0303
_refine_ls_R_factor_gt 0.0265
_refine_ls_shift/su_max 0.000
_refine_ls_shift/su_mean 0.000
_refine_ls_structure_factor_coef Fsqd
_refine_ls_weighting_details 'calc w=1/[\s^2^(Fo^2^)+(0.0388P)^2^+2.1800P] where P=(Fo^2^+2Fc^2^)/3'
_refine_ls_weighting_scheme calc
_refine_ls_wR_factor_gt 0.0712
_refine_ls_wR_factor_ref 0.0733
_reflns_number_gt 1149
_reflns_number_total 1266
_reflns_threshold_expression >2sigma(I)
_cod_data_source_file ic0618302si20061027_124027.cif
_cod_data_source_block sad123
_cod_depositor_comments
;
The following automatic conversions were performed:
'_symmetry_cell_setting' value 'Monoclinic' changed to 'monoclinic'
according to '/home/saulius/struct/CIF-dictionaries/cif_core.dic'
dictionary named 'cif_core.dic' version 2.4.1 from 2010-06-29.

Automatic conversion script
Id: cif_fix_enum 1527 2010-12-29 10:47:43Z saulius 
;
_cod_original_cell_volume 1750.5(6)
_cod_database_code 4307290

loop_
_symmetry_equiv_pos_as_xyz
'x, y, z'
'-x, y, -z+1/2'
'x+1/2, y+1/2, z'
'-x+1/2, y+1/2, -z+1/2'
'-x, -y, -z'
'x, -y, z-1/2'
'-x+1/2, -y+1/2, -z'
'x+1/2, -y+1/2, z-1/2'

loop_
_atom_site_label
_atom_site_type_symbol
_atom_site_fract_x
_atom_site_fract_y
_atom_site_fract_z
_atom_site_U_iso_or_equiv
_atom_site_adp_type
_atom_site_occupancy
_atom_site_symmetry_multiplicity
_atom_site_calc_flag
_atom_site_refinement_flags
_atom_site_disorder_assembly
_atom_site_disorder_group
Mn1 Mn 0.5000 0.25381(3) 0.2500 0.0230(2) Uani 1 2 d S . .
P1 P 0.45884(6) 0.13778(4) -0.06346(6) 0.0222(2) Uani 1 1 d . . .
O1 O 0.44038(15) 0.17116(10) 0.06947(18) 0.0291(4) Uani 1 1 d . . .
O2 O 0.37313(15) 0.16864(11) -0.20329(18) 0.0307(4) Uani 1 1 d . . .
O3 O 0.58622(16) 0.16285(11) -0.0579(2) 0.0293(5) Uani 1 1 d . . .
H3 H 0.598(3) 0.1620(19) -0.127(3) 0.040(10) Uiso 1 1 d . . .
N1 N 0.41961(19) 0.37455(13) 0.1180(2) 0.0285(5) Uani 1 1 d . . .
C1 C 0.3398(3) 0.3741(2) -0.0093(3) 0.0391(7) Uani 1 1 d D . .
H11 H 0.318(2) 0.3235(13) -0.046(3) 0.032(8) Uiso 1 1 d D . .
C2 C 0.2930(3) 0.4495(2) -0.0840(4) 0.0490(9) Uani 1 1 d D . .
H21 H 0.240(2) 0.4419(19) -0.168(2) 0.050(9) Uiso 1 1 d D . .
C3 C 0.3307(3) 0.5276(2) -0.0242(4) 0.0537(10) Uani 1 1 d D . .
H31 H 0.304(3) 0.5761(15) -0.064(3) 0.064(10) Uiso 1 1 d D . .
C4 C 0.4148(3) 0.53260(17) 0.1123(3) 0.0407(8) Uani 1 1 d . . .
C5 C 0.4594(3) 0.61165(18) 0.1844(4) 0.0591(11) Uani 1 1 d D . .
H51 H 0.430(3) 0.6589(16) 0.137(3) 0.069(11) Uiso 1 1 d D . .
C6 C 0.4570(2) 0.45285(16) 0.1805(3) 0.0298(6) Uani 1 1 d . . .
O4 O 0.66553(19) 0.25030(15) 0.2024(2) 0.0455(6) Uani 1 1 d D . .
H4WA H 0.7269(19) 0.2755(18) 0.239(3) 0.041(9) Uiso 1 1 d D . .
H4WB H 0.655(3) 0.225(2) 0.126(3) 0.067(12) Uiso 1 1 d D . .
C7 C 0.4553(2) 0.02081(16) -0.0642(3) 0.0258(6) Uani 1 1 d . . .
H7A H 0.468(2) 0.0004(16) -0.155(3) 0.029(7) Uiso 1 1 d . . .
H7B H 0.377(2) 0.0040(17) -0.063(3) 0.035(7) Uiso 1 1 d . . .

loop_
_atom_site_aniso_label
_atom_site_aniso_U_11
_atom_site_aniso_U_22
_atom_site_aniso_U_33
_atom_site_aniso_U_23
_atom_site_aniso_U_13
_atom_site_aniso_U_12
Mn1 0.0277(4) 0.0204(3) 0.0220(3) 0.000 0.0096(3) 0.000
P1 0.0245(4) 0.0217(4) 0.0216(4) -0.0011(2) 0.0093(3) 0.0004(3)
O1 0.0316(10) 0.0294(9) 0.0301(10) -0.0082(7) 0.0154(8) -0.0029(8)
O2 0.0281(10) 0.0374(10) 0.0282(10) 0.0044(8) 0.0111(8) 0.0080(8)
O3 0.0274(11) 0.0367(10) 0.0265(11) -0.0015(8) 0.0126(9) -0.0041(8)
N1 0.0330(13) 0.0263(11) 0.0266(13) 0.0035(9) 0.0101(11) 0.0025(9)
C1 0.0367(19) 0.0443(18) 0.0363(19) 0.0055(14) 0.0116(16) 0.0024(14)
C2 0.036(2) 0.071(2) 0.041(2) 0.0237(18) 0.0131(17) 0.0156(17)
C3 0.051(2) 0.055(2) 0.069(3) 0.0406(19) 0.038(2) 0.0290(18)
C4 0.0469(19) 0.0310(15) 0.060(2) 0.0175(14) 0.0389(18) 0.0139(13)
C5 0.082(3) 0.0236(15) 0.096(3) 0.0137(15) 0.063(2) 0.0119(15)
C6 0.0341(17) 0.0261(13) 0.0392(15) 0.0055(11) 0.0257(13) 0.0032(11)
O4 0.0308(13) 0.0687(16) 0.0407(14) -0.0230(11) 0.0167(11) -0.0187(11)
C7 0.0286(16) 0.0255(13) 0.0239(14) -0.0048(10) 0.0094(12) -0.0014(11)

loop_
_atom_type_symbol
_atom_type_description
_atom_type_scat_dispersion_real
_atom_type_scat_dispersion_imag
_atom_type_scat_source
C C 0.0033 0.0016 'International Tables Vol C Tables 4.2.6.8 and 6.1.1.4'
H H 0.0000 0.0000 'International Tables Vol C Tables 4.2.6.8 and 6.1.1.4'
N N 0.0061 0.0033 'International Tables Vol C Tables 4.2.6.8 and 6.1.1.4'
O O 0.0106 0.0060 'International Tables Vol C Tables 4.2.6.8 and 6.1.1.4'
P P 0.1023 0.0942 'International Tables Vol C Tables 4.2.6.8 and 6.1.1.4'
Mn Mn 0.3368 0.7283 'International Tables Vol C Tables 4.2.6.8 and 6.1.1.4'

loop_
_geom_angle_atom_site_label_1
_geom_angle_atom_site_label_2
_geom_angle_atom_site_label_3
_geom_angle
_geom_angle_site_symmetry_1
_geom_angle_site_symmetry_3
_geom_angle_publ_flag
O1 Mn1 O1 106.17(9) . 2_655 ?
O1 Mn1 O4 84.01(7) . . ?
O1 Mn1 O4 94.31(8) 2_655 . ?
O1 Mn1 O4 94.31(8) . 2_655 ?
O1 Mn1 O4 84.01(7) 2_655 2_655 ?
O4 Mn1 O4 177.21(12) . 2_655 ?
O1 Mn1 N1 158.42(7) . 2_655 ?
O1 Mn1 N1 92.36(7) 2_655 2_655 ?
O4 Mn1 N1 83.64(8) . 2_655 ?
O4 Mn1 N1 98.63(8) 2_655 2_655 ?
O1 Mn1 N1 92.36(7) . . ?
O1 Mn1 N1 158.42(7) 2_655 . ?
O4 Mn1 N1 98.63(8) . . ?
O4 Mn1 N1 83.64(8) 2_655 . ?
N1 Mn1 N1 72.13(11) 2_655 . ?
O1 P1 O2 116.02(10) . . ?
O1 P1 O3 107.99(11) . . ?
O2 P1 O3 109.61(11) . . ?
O1 P1 C7 109.73(11) . . ?
O2 P1 C7 107.54(11) . . ?
O3 P1 C7 105.44(11) . . ?
P1 O1 Mn1 147.00(11) . . ?
C1 N1 C6 118.2(2) . . ?
C1 N1 Mn1 125.73(18) . . ?
C6 N1 Mn1 116.07(17) . . ?
N1 C1 C2 123.3(3) . . ?
C3 C2 C1 119.1(3) . . ?
C2 C3 C4 120.4(3) . . ?
C3 C4 C6 116.7(3) . . ?
C3 C4 C5 124.5(3) . . ?
C6 C4 C5 118.8(3) . . ?
C5 C5 C4 121.41(19) 2_655 . ?
N1 C6 C4 122.3(3) . . ?
N1 C6 C6 117.86(14) . 2_655 ?
C4 C6 C6 119.79(18) . 2_655 ?
C7 C7 P1 114.1(2) 5_655 . ?

loop_
_geom_bond_atom_site_label_1
_geom_bond_atom_site_label_2
_geom_bond_distance
_geom_bond_site_symmetry_2
_geom_bond_publ_flag
Mn1 O1 2.1179(17) . ?
Mn1 O1 2.1179(17) 2_655 ?
Mn1 O4 2.212(2) . ?
Mn1 O4 2.212(2) 2_655 ?
Mn1 N1 2.299(2) 2_655 ?
Mn1 N1 2.299(2) . ?
P1 O1 1.4916(17) . ?
P1 O2 1.5136(19) . ?
P1 O3 1.5815(19) . ?
P1 C7 1.801(2) . ?
N1 C1 1.318(4) . ?
N1 C6 1.363(3) . ?
C1 C2 1.396(4) . ?
C2 C3 1.353(5) . ?
C3 C4 1.407(5) . ?
C4 C6 1.415(4) . ?
C4 C5 1.426(5) . ?
C5 C5 1.352(8) 2_655 ?
C6 C6 1.433(5) 2_655 ?
C7 C7 1.521(5) 5_655 ?
